data_7719723
loop_
_publ_author_name
'van Staden, Christo'
'Kroon, Robin E.'
'Matthews, Cameron'
'Moskaleva, Lyudmila V.'
'Otukile, Kgalaletso P.'
'Kama, Dumisani V.'
'Schutte-Smith, Marietjie'
'Visser, Hendrik G.'

_publ_section_title
;
 Ligand and counter-ion effects on the photoluminescence of dinuclear
 bis(diphenylphosphino)amine gold(I) complexes.
;
_journal_issue 44
_journal_name_full 'Dalton transactions (Cambridge, England : 2003)'
_journal_page_first 16393
_journal_page_last 16409
_journal_paper_doi 10.1039/d5dt02181b
_journal_volume 54
_journal_year 2025
_chemical_formula_moiety 'C60 H62 Au2 N2 P4, 2(F6 Sb)'
_chemical_formula_sum 'C60 H62 Au2 F12 N2 P4 Sb2'
_chemical_formula_weight 1800.43
_space_group_crystal_system monoclinic
_space_group_IT_number 14
_space_group_name_Hall '-P 2yn'
_space_group_name_H-M_alt 'P 1 21/n 1'
_atom_sites_solution_hydrogens geom
_atom_sites_solution_primary dual
_audit_creation_date 2025-07-03
_audit_creation_method
;
Olex2 1.5
(compiled 2025.05.31 svn.r86d253d1 for OlexSys, GUI svn.r7254)
;
_audit_update_record
;
2025-07-03 deposited with the CCDC.	2025-10-21 downloaded from the CCDC.
;
_cell_angle_alpha 90
_cell_angle_beta 101.201(5)
_cell_angle_gamma 90
_cell_formula_units_Z 2
_cell_length_a 13.276(2)
_cell_length_b 14.873(3)
_cell_length_c 15.524(3)
_cell_measurement_reflns_used 9006
_cell_measurement_temperature 100(2)
_cell_measurement_theta_max 28.326
_cell_measurement_theta_min 2.74
_cell_volume 3006.9(10)
_computing_cell_refinement 'SAINT V8.40B (?, 2016)'
_computing_data_reduction 'SAINT V8.40B (?, 2016)'
_computing_molecular_graphics 'Olex2 1.5 (Dolomanov et al., 2009)'
_computing_publication_material 'Olex2 1.5 (Dolomanov et al., 2009)'
_computing_structure_refinement 'SHELXL 2019/3 (Sheldrick, 2015)'
_computing_structure_solution 'SHELXT  (Sheldrick, 2015)'
_diffrn_ambient_temperature 100.0
_diffrn_measured_fraction_theta_full 0.998
_diffrn_measured_fraction_theta_max 0.998
_diffrn_measurement_device_type 'Bruker D8 Quest Eco Chi Photon II CPAD'
_diffrn_measurement_method '\f and \w scans'
_diffrn_radiation_type MoK\a
_diffrn_radiation_wavelength 0.71073
_diffrn_reflns_av_R_equivalents 0.0422
_diffrn_reflns_av_unetI/netI 0.0180
_diffrn_reflns_Laue_measured_fraction_full 0.998
_diffrn_reflns_Laue_measured_fraction_max 0.998
_diffrn_reflns_limit_h_max 17
_diffrn_reflns_limit_h_min -17
_diffrn_reflns_limit_k_max 19
_diffrn_reflns_limit_k_min -19
_diffrn_reflns_limit_l_max 20
_diffrn_reflns_limit_l_min -20
_diffrn_reflns_number 83470
_diffrn_reflns_point_group_measured_fraction_full 0.998
_diffrn_reflns_point_group_measured_fraction_max 0.998
_diffrn_reflns_theta_full 25.242
_diffrn_reflns_theta_max 28.328
_diffrn_reflns_theta_min 2.631
_diffrn_source_current 20.0
_diffrn_source_power 1.0
_diffrn_source_voltage 50.0
_diffrn_standards_number 0
_exptl_absorpt_coefficient_mu 5.937
_exptl_absorpt_correction_T_max 0.7457
_exptl_absorpt_correction_T_min 0.6275
_exptl_absorpt_correction_type multi-scan
_exptl_absorpt_process_details
;
SADABS-2016/2 (Bruker,2016/2) was used for absorption correction.
wR2(int) was 0.0817 before and 0.0638 after correction.
The Ratio of minimum to maximum transmission is 0.8415.
The \l/2 correction factor is Not present.
;
_exptl_crystal_colour colourless
_exptl_crystal_colour_primary colourless
_exptl_crystal_density_diffrn 1.989
_exptl_crystal_description Cuboid
_exptl_crystal_F_000 1728
_exptl_crystal_size_max 0.253
_exptl_crystal_size_mid 0.24
_exptl_crystal_size_min 0.222
_refine_diff_density_max 0.466
_refine_diff_density_min -0.510
_refine_diff_density_rms 0.074
_refine_ls_extinction_coef 0.00069(4)
_refine_ls_extinction_expression Fc^*^=kFc[1+0.001xFc^2^\l^3^/sin(2\q)]^-1/4^
_refine_ls_extinction_method 'SHELXL-2019/2 (Sheldrick 2019)'
_refine_ls_goodness_of_fit_ref 1.078
_refine_ls_hydrogen_treatment constr
_refine_ls_matrix_type full
_refine_ls_number_parameters 371
_refine_ls_number_reflns 7494
_refine_ls_number_restraints 0
_refine_ls_restrained_S_all 1.078
_refine_ls_R_factor_all 0.0154
_refine_ls_R_factor_gt 0.0148
_refine_ls_shift/su_max 0.006
_refine_ls_shift/su_mean 0.000
_refine_ls_structure_factor_coef Fsqd
_refine_ls_weighting_details 'w=1/[\s^2^(Fo^2^)+3.5642P] where P=(Fo^2^+2Fc^2^)/3'
_refine_ls_weighting_scheme calc
_refine_ls_wR_factor_gt 0.0340
_refine_ls_wR_factor_ref 0.0343
_reflns_Friedel_coverage 0.000
_reflns_number_gt 7302
_reflns_number_total 7494
_reflns_threshold_expression 'I > 2\s(I)'
_cod_data_source_file d5dt02181b4.cif
_cod_data_source_block q2_21ccv3_0m
_cod_depositor_comments 'Adding full bibliography for 7719723--7719726.cif.'
_cod_original_cell_volume 3007.0(9)
_cod_database_code 7719723
_shelx_shelxl_version_number 2019/3
_shelx_space_group_comment
;
The symmetry employed for this shelxl refinement is uniquely defined
by the following loop, which should always be used as a source of
symmetry information in preference to the above space-group names.
They are only intended as comments.
;
_shelx_estimated_absorpt_t_max 0.352
_shelx_estimated_absorpt_t_min 0.315
_olex2_refinement_description
;
1. Fixed Uiso
 At 1.2 times of:
  All C(H) groups, All C(H,H) groups
2.a Ternary CH refined with riding coordinates:
 C1(H1)
2.b Secondary CH2 refined with riding coordinates:
 C2(H2A,H2B), C3(H3A,H3B), C4(H4A,H4B), C5(H5A,H5B), C6(H6A,H6B)
2.c Aromatic/amide H refined with riding coordinates:
 C8(H8), C9(H9), C10(H10), C11(H11), C12(H12), C14(H14), C15(H15), C16(H16),
 C17(H17), C18(H18), C20(H20), C21(H21), C22(H22), C23(H23), C24(H24), C26(H26),
  C27(H27), C28(H28), C29(H29), C30(H30)
;
_olex2_submission_special_instructions 'No special instructions were received'

loop_
_space_group_symop_operation_xyz
'x, y, z'
'-x+1/2, y+1/2, -z+1/2'
'-x, -y, -z'
'x-1/2, -y-1/2, z-1/2'

loop_
_atom_site_label
_atom_site_type_symbol
_atom_site_fract_x
_atom_site_fract_y
_atom_site_fract_z
_atom_site_U_iso_or_equiv
_atom_site_adp_type
_atom_site_occupancy
_atom_site_site_symmetry_order
_atom_site_calc_flag
_atom_site_refinement_flags_posn
_atom_site_refinement_flags_adp
_atom_site_refinement_flags_occupancy
_atom_site_disorder_assembly
_atom_site_disorder_group
Au1 Au 0.56573(2) 0.56685(2) 0.54061(2) 0.01389(3) Uani 1 1 d . . . . .
P1 P 0.57457(3) 0.50231(3) 0.67713(3) 0.01353(9) Uani 1 1 d . . . . .
P2 P 0.41556(3) 0.37743(3) 0.59518(3) 0.01316(8) Uani 1 1 d . . . . .
N1 N 0.52023(11) 0.39785(10) 0.67545(10) 0.0143(3) Uani 1 1 d . . . . .
C1 C 0.56646(14) 0.33697(12) 0.75189(11) 0.0166(3) Uani 1 1 d . . . . .
H1 H 0.617911 0.375420 0.790925 0.020 Uiso 1 1 calc R U . . .
C2 C 0.62857(17) 0.25914(14) 0.72536(14) 0.0261(4) Uani 1 1 d . . . . .
H2A H 0.671177 0.280120 0.683599 0.031 Uiso 1 1 calc R U . . .
H2B H 0.582073 0.211257 0.696627 0.031 Uiso 1 1 calc R U . . .
C3 C 0.6972(2) 0.22298(15) 0.80920(16) 0.0363(6) Uani 1 1 d . . . . .
H3A H 0.740093 0.173203 0.794048 0.044 Uiso 1 1 calc R U . . .
H3B H 0.743459 0.271289 0.837303 0.044 Uiso 1 1 calc R U . . .
C4 C 0.6323(2) 0.18948(18) 0.87266(18) 0.0475(7) Uani 1 1 d . . . . .
H4A H 0.677811 0.170053 0.927798 0.057 Uiso 1 1 calc R U . . .
H4B H 0.591981 0.136669 0.846952 0.057 Uiso 1 1 calc R U . . .
C5 C 0.5599(2) 0.2616(2) 0.89312(15) 0.0407(6) Uani 1 1 d . . . . .
H5A H 0.600496 0.309252 0.928511 0.049 Uiso 1 1 calc R U . . .
H5B H 0.513529 0.234939 0.929017 0.049 Uiso 1 1 calc R U . . .
C6 C 0.49469(17) 0.30427(17) 0.81014(14) 0.0297(5) Uani 1 1 d . . . . .
H6A H 0.446256 0.259326 0.778399 0.036 Uiso 1 1 calc R U . . .
H6B H 0.454447 0.355269 0.826691 0.036 Uiso 1 1 calc R U . . .
C7 C 0.52715(14) 0.57237(12) 0.75487(12) 0.0169(3) Uani 1 1 d . . . . .
C8 C 0.48989(16) 0.65686(14) 0.72749(13) 0.0243(4) Uani 1 1 d . . . . .
H8 H 0.489536 0.675634 0.668939 0.029 Uiso 1 1 calc R U . . .
C9 C 0.45303(18) 0.71439(15) 0.78488(15) 0.0296(5) Uani 1 1 d . . . . .
H9 H 0.428168 0.772331 0.765625 0.035 Uiso 1 1 calc R U . . .
C10 C 0.45261(16) 0.68734(15) 0.86946(14) 0.0262(4) Uani 1 1 d . . . . .
H10 H 0.426646 0.726354 0.908433 0.031 Uiso 1 1 calc R U . . .
C11 C 0.48992(19) 0.60340(16) 0.89797(14) 0.0318(5) Uani 1 1 d . . . . .
H11 H 0.490006 0.585099 0.956612 0.038 Uiso 1 1 calc R U . . .
C12 C 0.52710(19) 0.54607(15) 0.84128(14) 0.0298(5) Uani 1 1 d . . . . .
H12 H 0.552714 0.488540 0.861192 0.036 Uiso 1 1 calc R U . . .
C13 C 0.71002(14) 0.48333(12) 0.71840(12) 0.0168(3) Uani 1 1 d . . . . .
C14 C 0.76213(16) 0.52253(14) 0.79560(13) 0.0224(4) Uani 1 1 d . . . . .
H14 H 0.726444 0.559067 0.829958 0.027 Uiso 1 1 calc R U . . .
C15 C 0.86679(17) 0.50777(16) 0.82196(14) 0.0294(5) Uani 1 1 d . . . . .
H15 H 0.903010 0.535336 0.874066 0.035 Uiso 1 1 calc R U . . .
C16 C 0.91877(17) 0.45346(18) 0.77328(16) 0.0336(5) Uani 1 1 d . . . . .
H16 H 0.989964 0.442234 0.793024 0.040 Uiso 1 1 calc R U . . .
C17 C 0.86746(17) 0.41520(17) 0.69564(15) 0.0318(5) Uani 1 1 d . . . . .
H17 H 0.903519 0.378191 0.661970 0.038 Uiso 1 1 calc R U . . .
C18 C 0.76321(16) 0.43109(14) 0.66718(13) 0.0228(4) Uani 1 1 d . . . . .
H18 H 0.728192 0.406542 0.613106 0.027 Uiso 1 1 calc R U . . .
C19 C 0.30224(14) 0.42767(12) 0.62361(12) 0.0168(3) Uani 1 1 d . . . . .
C20 C 0.23869(17) 0.47720(16) 0.55900(15) 0.0303(5) Uani 1 1 d . . . . .
H20 H 0.256394 0.484046 0.502935 0.036 Uiso 1 1 calc R U . . .
C21 C 0.14934(19) 0.51689(19) 0.57554(19) 0.0437(7) Uani 1 1 d . . . . .
H21 H 0.106041 0.549995 0.530671 0.052 Uiso 1 1 calc R U . . .
C22 C 0.12385(18) 0.50815(16) 0.65675(18) 0.0363(5) Uani 1 1 d . . . . .
H22 H 0.063342 0.535826 0.668284 0.044 Uiso 1 1 calc R U . . .
C23 C 0.18621(18) 0.45912(18) 0.72164(16) 0.0342(5) Uani 1 1 d . . . . .
H23 H 0.168380 0.452961 0.777725 0.041 Uiso 1 1 calc R U . . .
C24 C 0.27475(18) 0.41887(17) 0.70517(15) 0.0315(5) Uani 1 1 d . . . . .
H24 H 0.317026 0.384955 0.750024 0.038 Uiso 1 1 calc R U . . .
C25 C 0.39441(14) 0.25777(12) 0.58574(12) 0.0158(3) Uani 1 1 d . . . . .
C26 C 0.31887(16) 0.21289(14) 0.62045(14) 0.0241(4) Uani 1 1 d . . . . .
H26 H 0.280347 0.243985 0.656634 0.029 Uiso 1 1 calc R U . . .
C27 C 0.30065(18) 0.12247(15) 0.60158(18) 0.0340(5) Uani 1 1 d . . . . .
H27 H 0.249294 0.091723 0.625009 0.041 Uiso 1 1 calc R U . . .
C28 C 0.35627(18) 0.07672(14) 0.54918(17) 0.0318(5) Uani 1 1 d . . . . .
H28 H 0.342932 0.014851 0.536659 0.038 Uiso 1 1 calc R U . . .
C29 C 0.43146(16) 0.12070(14) 0.51478(14) 0.0247(4) Uani 1 1 d . . . . .
H29 H 0.470008 0.088983 0.479044 0.030 Uiso 1 1 calc R U . . .
C30 C 0.45042(15) 0.21133(13) 0.53266(12) 0.0194(4) Uani 1 1 d . . . . .
H30 H 0.501599 0.241735 0.508706 0.023 Uiso 1 1 calc R U . . .
Sb1 Sb 0.25872(2) 0.78187(2) 0.54685(2) 0.02243(4) Uani 1 1 d . . . . .
F1 F 0.23820(11) 0.73362(10) 0.65304(9) 0.0358(3) Uani 1 1 d . . . . .
F2 F 0.14152(11) 0.72309(10) 0.48700(10) 0.0400(3) Uani 1 1 d . . . . .
F3 F 0.18242(11) 0.88334(10) 0.56665(10) 0.0394(3) Uani 1 1 d . . . . .
F4 F 0.28066(13) 0.83290(11) 0.44209(9) 0.0429(4) Uani 1 1 d . . . . .
F5 F 0.37931(10) 0.83917(9) 0.60562(9) 0.0339(3) Uani 1 1 d . . . . .
F6 F 0.33905(10) 0.68234(9) 0.52742(9) 0.0304(3) Uani 1 1 d . . . . .

loop_
_atom_site_aniso_label
_atom_site_aniso_U_11
_atom_site_aniso_U_22
_atom_site_aniso_U_33
_atom_site_aniso_U_23
_atom_site_aniso_U_13
_atom_site_aniso_U_12
Au1 0.01596(4) 0.01519(4) 0.01030(4) 0.00071(2) 0.00204(2) -0.00280(2)
P1 0.0150(2) 0.0150(2) 0.01055(19) 0.00038(15) 0.00226(16) -0.00087(16)
P2 0.0136(2) 0.0147(2) 0.01153(19) 0.00025(16) 0.00343(16) -0.00103(16)
N1 0.0149(7) 0.0161(7) 0.0118(7) 0.0025(5) 0.0025(5) -0.0008(6)
C1 0.0193(9) 0.0174(8) 0.0123(8) 0.0023(6) 0.0008(6) -0.0005(7)
C2 0.0330(11) 0.0191(9) 0.0226(10) -0.0030(8) -0.0033(8) 0.0058(8)
C3 0.0423(13) 0.0229(10) 0.0354(13) -0.0040(9) -0.0128(10) 0.0117(10)
C4 0.0629(18) 0.0314(13) 0.0367(14) 0.0157(11) -0.0186(13) -0.0063(12)
C5 0.0400(13) 0.0580(16) 0.0207(11) 0.0199(11) -0.0030(9) -0.0150(12)
C6 0.0240(10) 0.0451(13) 0.0195(10) 0.0119(9) 0.0027(8) -0.0076(9)
C7 0.0184(9) 0.0179(8) 0.0145(8) -0.0023(7) 0.0031(7) -0.0003(7)
C8 0.0304(11) 0.0244(10) 0.0169(9) 0.0001(7) 0.0018(8) 0.0070(8)
C9 0.0335(12) 0.0257(10) 0.0271(11) -0.0048(8) 0.0000(9) 0.0118(9)
C10 0.0214(10) 0.0339(11) 0.0234(10) -0.0107(8) 0.0046(8) 0.0051(8)
C11 0.0436(13) 0.0349(12) 0.0200(10) -0.0009(9) 0.0140(9) 0.0065(10)
C12 0.0483(14) 0.0248(10) 0.0197(10) 0.0033(8) 0.0146(9) 0.0084(10)
C13 0.0144(8) 0.0187(8) 0.0169(8) 0.0037(7) 0.0020(7) -0.0024(7)
C14 0.0250(10) 0.0218(9) 0.0181(9) 0.0020(7) -0.0017(7) -0.0033(8)
C15 0.0251(10) 0.0350(12) 0.0231(10) 0.0070(9) -0.0075(8) -0.0083(9)
C16 0.0164(10) 0.0505(14) 0.0318(12) 0.0139(11) -0.0002(8) 0.0010(9)
C17 0.0226(10) 0.0451(13) 0.0293(11) 0.0076(10) 0.0093(9) 0.0085(9)
C18 0.0196(9) 0.0302(11) 0.0186(9) 0.0018(8) 0.0040(7) 0.0006(8)
C19 0.0146(8) 0.0174(8) 0.0189(9) -0.0009(7) 0.0045(7) -0.0006(6)
C20 0.0238(10) 0.0391(12) 0.0304(11) 0.0154(10) 0.0114(9) 0.0080(9)
C21 0.0300(12) 0.0523(16) 0.0520(16) 0.0287(13) 0.0161(11) 0.0202(11)
C22 0.0281(11) 0.0336(12) 0.0524(15) 0.0081(11) 0.0209(11) 0.0116(9)
C23 0.0284(11) 0.0478(14) 0.0296(12) -0.0023(10) 0.0135(9) 0.0080(10)
C24 0.0269(11) 0.0466(13) 0.0219(10) 0.0026(9) 0.0068(8) 0.0120(10)
C25 0.0161(8) 0.0156(8) 0.0149(8) 0.0017(6) 0.0010(6) -0.0018(6)
C26 0.0209(9) 0.0226(10) 0.0310(11) 0.0045(8) 0.0104(8) -0.0008(7)
C27 0.0269(11) 0.0232(11) 0.0533(15) 0.0073(10) 0.0112(10) -0.0075(8)
C28 0.0312(12) 0.0162(9) 0.0445(14) 0.0004(9) -0.0013(10) -0.0034(8)
C29 0.0279(10) 0.0201(9) 0.0239(10) -0.0043(8) -0.0002(8) 0.0037(8)
C30 0.0210(9) 0.0207(9) 0.0160(8) -0.0013(7) 0.0028(7) -0.0016(7)
Sb1 0.02381(7) 0.02560(7) 0.01846(6) 0.00195(5) 0.00557(5) 0.00233(5)
F1 0.0353(7) 0.0482(8) 0.0263(7) 0.0109(6) 0.0116(6) -0.0019(6)
F2 0.0282(7) 0.0459(8) 0.0406(8) -0.0046(7) -0.0061(6) 0.0013(6)
F3 0.0412(8) 0.0383(8) 0.0397(8) -0.0030(6) 0.0107(6) 0.0148(6)
F4 0.0580(10) 0.0480(9) 0.0268(7) 0.0154(6) 0.0188(7) 0.0125(7)
F5 0.0310(7) 0.0339(7) 0.0367(7) -0.0038(6) 0.0068(6) -0.0072(6)
F6 0.0293(7) 0.0274(6) 0.0343(7) -0.0020(5) 0.0056(5) 0.0049(5)

loop_
_atom_type_symbol
_atom_type_description
_atom_type_scat_dispersion_real
_atom_type_scat_dispersion_imag
_atom_type_scat_source
C C 0.0033 0.0016 'International Tables Vol C Tables 4.2.6.8 and 6.1.1.4'
H H 0.0000 0.0000 'International Tables Vol C Tables 4.2.6.8 and 6.1.1.4'
Au Au -2.0133 8.8022 'International Tables Vol C Tables 4.2.6.8 and 6.1.1.4'
F F 0.0171 0.0103 'International Tables Vol C Tables 4.2.6.8 and 6.1.1.4'
N N 0.0061 0.0033 'International Tables Vol C Tables 4.2.6.8 and 6.1.1.4'
P P 0.1023 0.0942 'International Tables Vol C Tables 4.2.6.8 and 6.1.1.4'
Sb Sb -0.5866 1.5461 'International Tables Vol C Tables 4.2.6.8 and 6.1.1.4'

loop_
_geom_angle_atom_site_label_1
_geom_angle_atom_site_label_2
_geom_angle_atom_site_label_3
_geom_angle
_geom_angle_site_symmetry_1
_geom_angle_site_symmetry_3
_geom_angle_publ_flag
P1 Au1 Au1 91.974(15) . 3_666 ?
P1 Au1 P2 170.428(16) . 3_666 ?
P2 Au1 Au1 90.682(15) 3_666 3_666 ?
N1 P1 Au1 114.67(5) . . ?
N1 P1 C7 109.57(8) . . ?
N1 P1 C13 104.52(8) . . ?
C7 P1 Au1 114.40(6) . . ?
C7 P1 C13 107.82(9) . . ?
C13 P1 Au1 105.04(6) . . ?
N1 P2 Au1 112.60(5) . 3_666 ?
N1 P2 C19 110.28(8) . . ?
N1 P2 C25 109.11(8) . . ?
C19 P2 Au1 108.34(6) . 3_666 ?
C25 P2 Au1 108.71(6) . 3_666 ?
C25 P2 C19 107.68(8) . . ?
P2 N1 P1 117.03(9) . . ?
C1 N1 P1 115.02(11) . . ?
C1 N1 P2 127.70(12) . . ?
N1 C1 H1 104.9 . . ?
C2 C1 N1 113.46(15) . . ?
C2 C1 H1 104.9 . . ?
C6 C1 N1 116.79(16) . . ?
C6 C1 H1 104.9 . . ?
C6 C1 C2 110.70(17) . . ?
C1 C2 H2A 110.2 . . ?
C1 C2 H2B 110.2 . . ?
C1 C2 C3 107.48(17) . . ?
H2A C2 H2B 108.5 . . ?
C3 C2 H2A 110.2 . . ?
C3 C2 H2B 110.2 . . ?
C2 C3 H3A 109.6 . . ?
C2 C3 H3B 109.6 . . ?
H3A C3 H3B 108.1 . . ?
C4 C3 C2 110.4(2) . . ?
C4 C3 H3A 109.6 . . ?
C4 C3 H3B 109.6 . . ?
C3 C4 H4A 109.3 . . ?
C3 C4 H4B 109.3 . . ?
C3 C4 C5 111.6(2) . . ?
H4A C4 H4B 108.0 . . ?
C5 C4 H4A 109.3 . . ?
C5 C4 H4B 109.3 . . ?
C4 C5 H5A 109.0 . . ?
C4 C5 H5B 109.0 . . ?
C4 C5 C6 113.1(2) . . ?
H5A C5 H5B 107.8 . . ?
C6 C5 H5A 109.0 . . ?
C6 C5 H5B 109.0 . . ?
C1 C6 C5 108.32(18) . . ?
C1 C6 H6A 110.0 . . ?
C1 C6 H6B 110.0 . . ?
C5 C6 H6A 110.0 . . ?
C5 C6 H6B 110.0 . . ?
H6A C6 H6B 108.4 . . ?
C8 C7 P1 118.03(15) . . ?
C8 C7 C12 118.77(18) . . ?
C12 C7 P1 123.20(15) . . ?
C7 C8 H8 119.7 . . ?
C7 C8 C9 120.67(19) . . ?
C9 C8 H8 119.7 . . ?
C8 C9 H9 120.0 . . ?
C10 C9 C8 119.9(2) . . ?
C10 C9 H9 120.0 . . ?
C9 C10 H10 119.9 . . ?
C9 C10 C11 120.14(19) . . ?
C11 C10 H10 119.9 . . ?
C10 C11 H11 119.9 . . ?
C12 C11 C10 120.2(2) . . ?
C12 C11 H11 119.9 . . ?
C7 C12 H12 119.8 . . ?
C11 C12 C7 120.3(2) . . ?
C11 C12 H12 119.8 . . ?
C14 C13 P1 122.24(15) . . ?
C14 C13 C18 120.13(18) . . ?
C18 C13 P1 117.54(14) . . ?
C13 C14 H14 120.3 . . ?
C15 C14 C13 119.3(2) . . ?
C15 C14 H14 120.3 . . ?
C14 C15 H15 119.7 . . ?
C16 C15 C14 120.7(2) . . ?
C16 C15 H15 119.7 . . ?
C15 C16 H16 119.9 . . ?
C15 C16 C17 120.2(2) . . ?
C17 C16 H16 119.9 . . ?
C16 C17 H17 120.1 . . ?
C16 C17 C18 119.8(2) . . ?
C18 C17 H17 120.1 . . ?
C13 C18 H18 120.1 . . ?
C17 C18 C13 119.7(2) . . ?
C17 C18 H18 120.1 . . ?
C20 C19 P2 117.36(15) . . ?
C20 C19 C24 118.51(19) . . ?
C24 C19 P2 124.13(15) . . ?
C19 C20 H20 119.6 . . ?
C19 C20 C21 120.7(2) . . ?
C21 C20 H20 119.6 . . ?
C20 C21 H21 120.0 . . ?
C22 C21 C20 120.0(2) . . ?
C22 C21 H21 120.0 . . ?
C21 C22 H22 120.0 . . ?
C21 C22 C23 120.0(2) . . ?
C23 C22 H22 120.0 . . ?
C22 C23 H23 119.9 . . ?
C22 C23 C24 120.2(2) . . ?
C24 C23 H23 119.9 . . ?
C19 C24 H24 119.7 . . ?
C23 C24 C19 120.6(2) . . ?
C23 C24 H24 119.7 . . ?
C26 C25 P2 123.52(15) . . ?
C30 C25 P2 116.37(14) . . ?
C30 C25 C26 119.74(18) . . ?
C25 C26 H26 120.3 . . ?
C27 C26 C25 119.4(2) . . ?
C27 C26 H26 120.3 . . ?
C26 C27 H27 119.6 . . ?
C28 C27 C26 120.7(2) . . ?
C28 C27 H27 119.6 . . ?
C27 C28 H28 119.9 . . ?
C27 C28 C29 120.2(2) . . ?
C29 C28 H28 119.9 . . ?
C28 C29 H29 120.1 . . ?
C28 C29 C30 119.8(2) . . ?
C30 C29 H29 120.1 . . ?
C25 C30 H30 119.9 . . ?
C29 C30 C25 120.11(18) . . ?
C29 C30 H30 119.9 . . ?
F1 Sb1 F2 90.52(7) . . ?
F1 Sb1 F3 89.34(7) . . ?
F1 Sb1 F4 178.50(7) . . ?
F1 Sb1 F5 90.13(6) . . ?
F1 Sb1 F6 91.35(6) . . ?
F2 Sb1 F3 91.95(7) . . ?
F2 Sb1 F4 90.73(7) . . ?
F2 Sb1 F5 178.39(6) . . ?
F2 Sb1 F6 89.73(6) . . ?
F3 Sb1 F5 89.53(7) . . ?
F3 Sb1 F6 178.18(6) . . ?
F4 Sb1 F3 89.78(7) . . ?
F4 Sb1 F5 88.64(7) . . ?
F4 Sb1 F6 89.49(6) . . ?
F6 Sb1 F5 88.79(6) . . ?

loop_
_geom_bond_atom_site_label_1
_geom_bond_atom_site_label_2
_geom_bond_distance
_geom_bond_site_symmetry_2
_geom_bond_publ_flag
Au1 Au1 2.7812(3) 3_666 ?
Au1 P1 2.3087(6) . ?
Au1 P2 2.3230(6) 3_666 ?
P1 N1 1.7110(16) . ?
P1 C7 1.7983(19) . ?
P1 C13 1.8100(19) . ?
P2 N1 1.7039(16) . ?
P2 C19 1.8095(19) . ?
P2 C25 1.8033(19) . ?
N1 C1 1.524(2) . ?
C1 H1 1.0000 . ?
C1 C2 1.524(3) . ?
C1 C6 1.515(3) . ?
C2 H2A 0.9900 . ?
C2 H2B 0.9900 . ?
C2 C3 1.534(3) . ?
C3 H3A 0.9900 . ?
C3 H3B 0.9900 . ?
C3 C4 1.513(4) . ?
C4 H4A 0.9900 . ?
C4 H4B 0.9900 . ?
C4 C5 1.514(4) . ?
C5 H5A 0.9900 . ?
C5 H5B 0.9900 . ?
C5 C6 1.543(3) . ?
C6 H6A 0.9900 . ?
C6 H6B 0.9900 . ?
C7 C8 1.387(3) . ?
C7 C12 1.398(3) . ?
C8 H8 0.9500 . ?
C8 C9 1.391(3) . ?
C9 H9 0.9500 . ?
C9 C10 1.374(3) . ?
C10 H10 0.9500 . ?
C10 C11 1.384(3) . ?
C11 H11 0.9500 . ?
C11 C12 1.383(3) . ?
C12 H12 0.9500 . ?
C13 C14 1.390(3) . ?
C13 C18 1.397(3) . ?
C14 H14 0.9500 . ?
C14 C15 1.388(3) . ?
C15 H15 0.9500 . ?
C15 C16 1.379(4) . ?
C16 H16 0.9500 . ?
C16 C17 1.386(3) . ?
C17 H17 0.9500 . ?
C17 C18 1.389(3) . ?
C18 H18 0.9500 . ?
C19 C20 1.390(3) . ?
C19 C24 1.390(3) . ?
C20 H20 0.9500 . ?
C20 C21 1.393(3) . ?
C21 H21 0.9500 . ?
C21 C22 1.374(4) . ?
C22 H22 0.9500 . ?
C22 C23 1.381(3) . ?
C23 H23 0.9500 . ?
C23 C24 1.386(3) . ?
C24 H24 0.9500 . ?
C25 C26 1.397(3) . ?
C25 C30 1.395(3) . ?
C26 H26 0.9500 . ?
C26 C27 1.388(3) . ?
C27 H27 0.9500 . ?
C27 C28 1.380(4) . ?
C28 H28 0.9500 . ?
C28 C29 1.384(3) . ?
C29 H29 0.9500 . ?
C29 C30 1.389(3) . ?
C30 H30 0.9500 . ?
Sb1 F1 1.8658(13) . ?
Sb1 F2 1.8673(14) . ?
Sb1 F3 1.8760(14) . ?
Sb1 F4 1.8682(13) . ?
Sb1 F5 1.8852(13) . ?
Sb1 F6 1.8827(13) . ?

loop_
_geom_torsion_atom_site_label_1
_geom_torsion_atom_site_label_2
_geom_torsion_atom_site_label_3
_geom_torsion_atom_site_label_4
_geom_torsion
_geom_torsion_site_symmetry_1
_geom_torsion_site_symmetry_2
_geom_torsion_site_symmetry_3
_geom_torsion_site_symmetry_4
_geom_torsion_publ_flag
Au1 P1 N1 P2 -33.40(11) . . . . ?
Au1 P1 N1 C1 151.90(10) . . . . ?
Au1 P1 C7 C8 0.19(18) . . . . ?
Au1 P1 C7 C12 -179.15(16) . . . . ?
Au1 P1 C13 C14 119.85(15) . . . . ?
Au1 P1 C13 C18 -56.71(16) . . . . ?
Au1 P2 N1 P1 42.75(10) 3_666 . . . ?
Au1 P2 N1 C1 -143.32(13) 3_666 . . . ?
Au1 P2 C19 C20 9.39(18) 3_666 . . . ?
Au1 P2 C19 C24 -171.35(17) 3_666 . . . ?
Au1 P2 C25 C26 -134.63(16) 3_666 . . . ?
Au1 P2 C25 C30 38.41(15) 3_666 . . . ?
P1 N1 C1 C2 -109.46(16) . . . . ?
P1 N1 C1 C6 119.94(17) . . . . ?
P1 C7 C8 C9 -179.44(17) . . . . ?
P1 C7 C12 C11 179.69(19) . . . . ?
P1 C13 C14 C15 -177.73(15) . . . . ?
P1 C13 C18 C17 179.47(17) . . . . ?
P2 N1 C1 C2 76.5(2) . . . . ?
P2 N1 C1 C6 -54.1(2) . . . . ?
P2 C19 C20 C21 179.1(2) . . . . ?
P2 C19 C24 C23 -179.64(19) . . . . ?
P2 C25 C26 C27 172.84(17) . . . . ?
P2 C25 C30 C29 -173.64(15) . . . . ?
N1 P1 C7 C8 -130.18(16) . . . . ?
N1 P1 C7 C12 50.5(2) . . . . ?
N1 P1 C13 C14 -119.08(16) . . . . ?
N1 P1 C13 C18 64.36(16) . . . . ?
N1 P2 C19 C20 133.04(16) . . . . ?
N1 P2 C19 C24 -47.7(2) . . . . ?
N1 P2 C25 C26 102.23(17) . . . . ?
N1 P2 C25 C30 -84.74(15) . . . . ?
N1 C1 C2 C3 162.11(17) . . . . ?
N1 C1 C6 C5 -168.11(18) . . . . ?
C1 C2 C3 C4 60.7(2) . . . . ?
C2 C1 C6 C5 60.0(2) . . . . ?
C2 C3 C4 C5 -55.4(3) . . . . ?
C3 C4 C5 C6 52.1(3) . . . . ?
C4 C5 C6 C1 -53.5(3) . . . . ?
C6 C1 C2 C3 -64.3(2) . . . . ?
C7 P1 N1 P2 96.83(11) . . . . ?
C7 P1 N1 C1 -77.87(14) . . . . ?
C7 P1 C13 C14 -2.54(18) . . . . ?
C7 P1 C13 C18 -179.11(15) . . . . ?
C7 C8 C9 C10 -0.5(3) . . . . ?
C8 C7 C12 C11 0.4(3) . . . . ?
C8 C9 C10 C11 0.8(3) . . . . ?
C9 C10 C11 C12 -0.5(4) . . . . ?
C10 C11 C12 C7 -0.1(4) . . . . ?
C12 C7 C8 C9 -0.1(3) . . . . ?
C13 P1 N1 P2 -147.86(10) . . . . ?
C13 P1 N1 C1 37.44(14) . . . . ?
C13 P1 C7 C8 116.63(16) . . . . ?
C13 P1 C7 C12 -62.7(2) . . . . ?
C13 C14 C15 C16 -1.2(3) . . . . ?
C14 C13 C18 C17 2.8(3) . . . . ?
C14 C15 C16 C17 2.1(3) . . . . ?
C15 C16 C17 C18 -0.5(4) . . . . ?
C16 C17 C18 C13 -2.0(3) . . . . ?
C18 C13 C14 C15 -1.3(3) . . . . ?
C19 P2 N1 P1 -78.39(11) . . . . ?
C19 P2 N1 C1 95.54(16) . . . . ?
C19 P2 C25 C26 -17.47(19) . . . . ?
C19 P2 C25 C30 155.57(14) . . . . ?
C19 C20 C21 C22 0.7(4) . . . . ?
C20 C19 C24 C23 -0.4(3) . . . . ?
C20 C21 C22 C23 -0.8(4) . . . . ?
C21 C22 C23 C24 0.2(4) . . . . ?
C22 C23 C24 C19 0.4(4) . . . . ?
C24 C19 C20 C21 -0.2(4) . . . . ?
C25 P2 N1 P1 163.54(9) . . . . ?
C25 P2 N1 C1 -22.54(17) . . . . ?
C25 P2 C19 C20 -108.02(17) . . . . ?
C25 P2 C19 C24 71.2(2) . . . . ?
C25 C26 C27 C28 0.1(4) . . . . ?
C26 C25 C30 C29 -0.3(3) . . . . ?
C26 C27 C28 C29 0.1(4) . . . . ?
C27 C28 C29 C30 -0.4(3) . . . . ?
C28 C29 C30 C25 0.5(3) . . . . ?
C30 C25 C26 C27 0.0(3) . . . . ?
